data_2232517
loop_
_publ_author_name
'Fan, Zheng'
'Huang, Yan-Lan'
'Wang, Zhao'
'Guo, Han-Qi'
'Shan, Shang'

_publ_section_title
;
 Benzyl (<i>E</i>)-3-(4-methoxybenzylidene)dithiocarbazate
;
_journal_coeditor_code XU5352
_journal_issue 11
_journal_name_full 'Acta Crystallographica Section E'
_journal_page_first o3011
_journal_paper_doi 10.1107/S1600536811042140
_journal_volume 67
_journal_year 2011
_chemical_formula_iupac 'C16 H16 N2 O S2'
_chemical_formula_moiety 'C16 H16 N2 O S2'
_chemical_formula_sum 'C16 H16 N2 O S2'
_chemical_formula_weight 316.43
_chemical_name_systematic
;
Benzyl (<i>E</i>)-3-(4-methoxybenzylidene)dithiocarbazate
;
_space_group_IT_number 14
_symmetry_cell_setting monoclinic
_symmetry_space_group_name_Hall '-P 2ybc'
_symmetry_space_group_name_H-M 'P 1 21/c 1'
_atom_sites_solution_hydrogens geom
_atom_sites_solution_primary direct
_atom_sites_solution_secondary difmap
_audit_creation_method SHELXL-97
_cell_angle_alpha 90.000
_cell_angle_beta 97.141(5)
_cell_angle_gamma 90.000
_cell_formula_units_Z 4
_cell_length_a 10.267(5)
_cell_length_b 5.150(2)
_cell_length_c 31.686(11)
_cell_measurement_reflns_used 2982
_cell_measurement_temperature 294(2)
_cell_measurement_theta_max 25.2
_cell_measurement_theta_min 3.4
_cell_volume 1662.4(12)
_computing_cell_refinement 'PROCESS-AUTO (Rigaku, 1998)'
_computing_data_collection 'PROCESS-AUTO (Rigaku, 1998)'
_computing_data_reduction 'CrystalStructure (Rigaku/MSC, 2002)'
_computing_molecular_graphics 'ORTEP-3 for Windows (Farrugia, 1997)'
_computing_publication_material 'WinGX (Farrugia, 1999)'
_computing_structure_refinement 'SHELXL97 (Sheldrick, 2008)'
_computing_structure_solution 'SIR92 (Altomare <i>et al.</i>, 1993)'
_diffrn_ambient_temperature 294(2)
_diffrn_detector_area_resol_mean 10.0
_diffrn_measured_fraction_theta_full 0.996
_diffrn_measured_fraction_theta_max 0.996
_diffrn_measurement_device_type 'Rigaku R-AXIS RAPID IP'
_diffrn_measurement_method \w
_diffrn_radiation_monochromator graphite
_diffrn_radiation_source 'fine-focus sealed tube'
_diffrn_radiation_type MoK\a
_diffrn_radiation_wavelength 0.71073
_diffrn_reflns_av_R_equivalents 0.0347
_diffrn_reflns_av_sigmaI/netI 0.0585
_diffrn_reflns_limit_h_max 10
_diffrn_reflns_limit_h_min -12
_diffrn_reflns_limit_k_max 6
_diffrn_reflns_limit_k_min -5
_diffrn_reflns_limit_l_max 37
_diffrn_reflns_limit_l_min -31
_diffrn_reflns_number 6025
_diffrn_reflns_theta_full 25.20
_diffrn_reflns_theta_max 25.20
_diffrn_reflns_theta_min 3.47
_exptl_absorpt_coefficient_mu 0.320
_exptl_absorpt_correction_T_max 0.92
_exptl_absorpt_correction_T_min 0.84
_exptl_absorpt_correction_type multi-scan
_exptl_absorpt_process_details '(ABSCOR; Higashi, 1995)'
_exptl_crystal_colour colorless
_exptl_crystal_density_diffrn 1.264
_exptl_crystal_density_method 'not measured'
_exptl_crystal_description block
_exptl_crystal_F_000 664
_exptl_crystal_size_max 0.32
_exptl_crystal_size_mid 0.25
_exptl_crystal_size_min 0.23
_refine_diff_density_max 0.316
_refine_diff_density_min -0.282
_refine_ls_extinction_method none
_refine_ls_goodness_of_fit_ref 1.041
_refine_ls_hydrogen_treatment constr
_refine_ls_matrix_type full
_refine_ls_number_parameters 191
_refine_ls_number_reflns 2982
_refine_ls_number_restraints 0
_refine_ls_restrained_S_all 1.041
_refine_ls_R_factor_all 0.0984
_refine_ls_R_factor_gt 0.0551
_refine_ls_shift/su_max 0.001
_refine_ls_shift/su_mean 0.000
_refine_ls_structure_factor_coef Fsqd
_refine_ls_weighting_details 'calc w=1/[\s^2^(Fo^2^)+(0.0512P)^2^+0.0000P] where P=(Fo^2^+2Fc^2^)/3'
_refine_ls_weighting_scheme calc
_refine_ls_wR_factor_gt 0.1141
_refine_ls_wR_factor_ref 0.1285
_reflns_number_gt 1869
_reflns_number_total 2982
_reflns_threshold_expression I>2sigma(I)
_cod_data_source_file xu5352.cif
_cod_data_source_block I
_cod_original_sg_symbol_H-M 'P 21/c'
_cod_database_code 2232517
_cod_database_fobs_code 2232517

loop_
_symmetry_equiv_pos_as_xyz
'x, y, z'
'-x, y+1/2, -z+1/2'
'-x, -y, -z'
'x, -y-1/2, z-1/2'

loop_
_atom_site_type_symbol
_atom_site_label
_atom_site_fract_x
_atom_site_fract_y
_atom_site_fract_z
_atom_site_U_iso_or_equiv
_atom_site_adp_type
_atom_site_calc_flag
_atom_site_refinement_flags
_atom_site_occupancy
_atom_site_symmetry_multiplicity
S S1 0.65124(8) 0.64526(18) 0.54959(2) 0.0628(3) Uani d . 1 1
S S2 0.57408(9) 0.40404(17) 0.63003(2) 0.0631(3) Uani d . 1 1
O O1 -0.0078(2) -0.7274(5) 0.62062(8) 0.0810(7) Uani d . 1 1
N N1 0.4039(2) 0.1129(5) 0.57509(7) 0.0545(7) Uani d . 1 1
N N2 0.4768(2) 0.2797(5) 0.55381(7) 0.0552(7) Uani d . 1 1
H H2 0.4665 0.2815 0.5265 0.066 Uiso calc R 1 1
C C1 0.2443(3) -0.2240(6) 0.56941(8) 0.0491(7) Uani d . 1 1
C C2 0.1678(3) -0.3916(6) 0.54309(9) 0.0582(9) Uani d . 1 1
H H2A 0.1740 -0.3887 0.5141 0.070 Uiso calc R 1 1
C C3 0.0825(3) -0.5632(6) 0.55848(10) 0.0608(8) Uani d . 1 1
H H3 0.0315 -0.6738 0.5400 0.073 Uiso calc R 1 1
C C4 0.0734(3) -0.5699(6) 0.60140(10) 0.0572(8) Uani d . 1 1
C C5 0.1509(3) -0.4053(7) 0.62824(10) 0.0663(9) Uani d . 1 1
H H5 0.1456 -0.4105 0.6573 0.080 Uiso calc R 1 1
C C6 0.2355(3) -0.2346(6) 0.61278(9) 0.0596(9) Uani d . 1 1
H H6 0.2871 -0.1255 0.6313 0.072 Uiso calc R 1 1
C C7 0.3302(3) -0.0417(6) 0.55184(9) 0.0553(8) Uani d . 1 1
H H7 0.3314 -0.0376 0.5226 0.066 Uiso calc R 1 1
C C8 0.5635(3) 0.4391(6) 0.57512(8) 0.0498(8) Uani d . 1 1
C C9 0.6968(4) 0.6468(7) 0.64781(9) 0.0725(10) Uani d . 1 1
H H9A 0.7778 0.6104 0.6361 0.087 Uiso calc R 1 1
H H9B 0.6662 0.8177 0.6383 0.087 Uiso calc R 1 1
C C10 0.7200(5) 0.6388(8) 0.69529(11) 0.0815(12) Uani d . 1 1
C C11 0.8198(6) 0.4920(11) 0.71552(14) 0.1309(19) Uani d . 1 1
H H11 0.8712 0.3939 0.6993 0.157 Uiso calc R 1 1
C C12 0.8464(8) 0.4854(16) 0.7592(2) 0.189(4) Uani d . 1 1
H H12 0.9153 0.3870 0.7727 0.226 Uiso calc R 1 1
C C13 0.7687(13) 0.6270(17) 0.7815(2) 0.199(5) Uani d . 1 1
H H13 0.7830 0.6173 0.8110 0.239 Uiso calc R 1 1
C C14 0.6712(12) 0.7826(15) 0.7635(2) 0.212(5) Uani d . 1 1
H H14 0.6231 0.8854 0.7801 0.255 Uiso calc R 1 1
C C15 0.6444(7) 0.7838(11) 0.71840(14) 0.138(2) Uani d . 1 1
H H15 0.5758 0.8830 0.7049 0.166 Uiso calc R 1 1
C C16 -0.0915(4) -0.8990(7) 0.59433(13) 0.0942(13) Uani d . 1 1
H H16A -0.1487 -0.7997 0.5741 0.141 Uiso calc R 1 1
H H16B -0.1431 -0.9991 0.6117 0.141 Uiso calc R 1 1
H H16C -0.0392 -1.0135 0.5795 0.141 Uiso calc R 1 1

loop_
_atom_site_aniso_label
_atom_site_aniso_U_11
_atom_site_aniso_U_22
_atom_site_aniso_U_33
_atom_site_aniso_U_12
_atom_site_aniso_U_13
_atom_site_aniso_U_23
S1 0.0604(6) 0.0731(6) 0.0556(5) -0.0213(5) 0.0101(4) 0.0138(4)
S2 0.0699(6) 0.0685(6) 0.0511(4) -0.0216(5) 0.0086(4) 0.0112(4)
O1 0.0753(19) 0.0729(16) 0.0980(16) -0.0258(14) 0.0229(14) 0.0156(14)
N1 0.0472(16) 0.0563(16) 0.0604(14) -0.0115(14) 0.0078(12) 0.0121(13)
N2 0.0510(17) 0.0639(17) 0.0514(13) -0.0149(14) 0.0087(12) 0.0088(13)
C1 0.0451(19) 0.0492(18) 0.0530(17) -0.0071(15) 0.0060(14) 0.0066(14)
C2 0.056(2) 0.067(2) 0.0508(16) -0.0112(18) 0.0042(14) 0.0004(16)
C3 0.053(2) 0.058(2) 0.069(2) -0.0126(17) -0.0002(15) -0.0007(17)
C4 0.050(2) 0.0486(19) 0.074(2) -0.0096(16) 0.0093(16) 0.0115(17)
C5 0.074(2) 0.073(2) 0.0528(17) -0.016(2) 0.0123(16) 0.0100(17)
C6 0.063(2) 0.060(2) 0.0542(18) -0.0183(18) 0.0026(15) -0.0033(16)
C7 0.0455(19) 0.064(2) 0.0565(17) -0.0062(17) 0.0073(14) 0.0112(16)
C8 0.0430(18) 0.0526(19) 0.0544(16) -0.0034(15) 0.0088(14) 0.0089(15)
C9 0.088(3) 0.071(2) 0.0579(18) -0.030(2) 0.0062(17) 0.0061(17)
C10 0.120(4) 0.066(2) 0.057(2) -0.034(2) 0.006(2) 0.004(2)
C11 0.157(5) 0.132(4) 0.094(3) -0.011(4) -0.023(3) 0.025(3)
C12 0.271(10) 0.173(7) 0.099(4) -0.046(7) -0.069(5) 0.040(5)
C13 0.408(15) 0.124(7) 0.064(4) -0.114(8) 0.031(6) -0.006(4)
C14 0.433(16) 0.110(6) 0.105(5) -0.051(7) 0.080(7) -0.021(4)
C15 0.228(7) 0.119(4) 0.073(3) -0.013(4) 0.040(4) -0.005(3)
C16 0.072(3) 0.067(3) 0.145(3) -0.028(2) 0.019(2) 0.016(3)

loop_
_atom_type_symbol
_atom_type_description
_atom_type_scat_dispersion_real
_atom_type_scat_dispersion_imag
_atom_type_scat_source
C C 0.0033 0.0016 'International Tables Vol C Tables 4.2.6.8 and 6.1.1.4'
H H 0.0000 0.0000 'International Tables Vol C Tables 4.2.6.8 and 6.1.1.4'
N N 0.0061 0.0033 'International Tables Vol C Tables 4.2.6.8 and 6.1.1.4'
S S 0.1246 0.1234 'International Tables Vol C Tables 4.2.6.8 and 6.1.1.4'
O O 0.0106 0.0060 'International Tables Vol C Tables 4.2.6.8 and 6.1.1.4'

loop_
_geom_angle_atom_site_label_1
_geom_angle_atom_site_label_2
_geom_angle_atom_site_label_3
_geom_angle
C8 S2 C9 101.16(14)
C4 O1 C16 117.8(3)
C7 N1 N2 115.5(2)
C8 N2 N1 120.6(2)
C8 N2 H2 119.7
N1 N2 H2 119.7
C2 C1 C6 118.2(3)
C2 C1 C7 120.2(3)
C6 C1 C7 121.6(3)
C3 C2 C1 121.9(3)
C3 C2 H2A 119.0
C1 C2 H2A 119.0
C4 C3 C2 119.4(3)
C4 C3 H3 120.3
C2 C3 H3 120.3
O1 C4 C3 125.3(3)
O1 C4 C5 115.4(3)
C3 C4 C5 119.2(3)
C6 C5 C4 121.1(3)
C6 C5 H5 119.4
C4 C5 H5 119.4
C5 C6 C1 120.1(3)
C5 C6 H6 119.9
C1 C6 H6 119.9
N1 C7 C1 122.2(3)
N1 C7 H7 118.9
C1 C7 H7 118.9
N2 C8 S1 121.0(2)
N2 C8 S2 113.5(2)
S1 C8 S2 125.59(18)
C10 C9 S2 108.1(2)
C10 C9 H9A 110.1
S2 C9 H9A 110.1
C10 C9 H9B 110.1
S2 C9 H9B 110.1
H9A C9 H9B 108.4
C15 C10 C11 119.8(4)
C15 C10 C9 119.9(4)
C11 C10 C9 120.2(4)
C10 C11 C12 121.9(6)
C10 C11 H11 119.1
C12 C11 H11 119.1
C13 C12 C11 117.3(8)
C13 C12 H12 121.3
C11 C12 H12 121.3
C12 C13 C14 123.8(7)
C12 C13 H13 118.1
C14 C13 H13 118.1
C13 C14 C15 117.8(8)
C13 C14 H14 121.1
C15 C14 H14 121.1
C10 C15 C14 119.2(7)
C10 C15 H15 120.4
C14 C15 H15 120.4
O1 C16 H16A 109.5
O1 C16 H16B 109.5
H16A C16 H16B 109.5
O1 C16 H16C 109.5
H16A C16 H16C 109.5
H16B C16 H16C 109.5

loop_
_geom_bond_atom_site_label_1
_geom_bond_atom_site_label_2
_geom_bond_distance
S1 C8 1.665(3)
S2 C8 1.739(3)
S2 C9 1.814(3)
O1 C4 1.360(4)
O1 C16 1.427(4)
N1 C7 1.269(4)
N1 N2 1.371(3)
N2 C8 1.331(3)
N2 H2 0.8600
C1 C2 1.376(4)
C1 C6 1.390(4)
C1 C7 1.446(4)
C2 C3 1.376(4)
C2 H2A 0.9300
C3 C4 1.375(4)
C3 H3 0.9300
C4 C5 1.381(4)
C5 C6 1.368(4)
C5 H5 0.9300
C6 H6 0.9300
C7 H7 0.9300
C9 C10 1.494(4)
C9 H9A 0.9700
C9 H9B 0.9700
C10 C15 1.356(6)
C10 C11 1.367(6)
C11 C12 1.376(7)
C11 H11 0.9300
C12 C13 1.345(11)
C12 H12 0.9300
C13 C14 1.352(13)
C13 H13 0.9300
C14 C15 1.423(8)
C14 H14 0.9300
C15 H15 0.9300
C16 H16A 0.9600
C16 H16B 0.9600
C16 H16C 0.9600

loop_
_geom_hbond_atom_site_label_D
_geom_hbond_atom_site_label_H
_geom_hbond_atom_site_label_A
_geom_hbond_site_symmetry_A
_geom_hbond_distance_DH
_geom_hbond_distance_HA
_geom_hbond_distance_DA
_geom_hbond_angle_DHA
N2 H2 S1 3_666 0.86 2.59 3.397(4) 158
C16 H16C Cg 1_545 0.96 2.83 3.671(5) 147

loop_
_cod_related_entry_id
_cod_related_entry_database
_cod_related_entry_code
1 ChemSpider 30657174
